data_2234841
loop_
_publ_author_name
'Deng, Yi-Fang'
'Nie, Xue'

_publ_section_title
;
 Poly[[diaqua[\m~2~-3-carboxy-5-(pyridine-4-carboxamido)benzoato][\m~4~-5-(pyridine-4-carboxamido)isophthalato]cerium(III)]
 monohydrate]
;
_journal_coeditor_code XU5485
_journal_issue 5
_journal_name_full 'Acta Crystallographica Section E'
_journal_page_first m530
_journal_paper_doi 10.1107/S1600536812013402
_journal_volume 68
_journal_year 2012
_chemical_formula_iupac '[Ce (C14 H9 N2 O5) (C14 H8 N2 O5) (H2 O)2], H2 O'
_chemical_formula_moiety 'C28 H21 Ce N4 O12, H2 O'
_chemical_formula_sum 'C28 H23 Ce N4 O13'
_chemical_formula_weight 763.62
_chemical_name_systematic
;
Poly[[diaqua[\m~2~-3-carboxy-5-(pyridine-4-carboxamido)benzoato][\m~4~-
5-(pyridine-4-carboxamido)isophthalato]cerium(III)] monohydrate]
;
_space_group_IT_number 2
_symmetry_cell_setting triclinic
_symmetry_space_group_name_Hall '-P 1'
_symmetry_space_group_name_H-M 'P -1'
_atom_sites_solution_hydrogens geom
_atom_sites_solution_primary direct
_atom_sites_solution_secondary difmap
_audit_creation_method SHELXL-97
_cell_angle_alpha 81.4430(10)
_cell_angle_beta 78.753(2)
_cell_angle_gamma 64.166(2)
_cell_formula_units_Z 2
_cell_length_a 9.6742(8)
_cell_length_b 10.6187(8)
_cell_length_c 15.8542(12)
_cell_measurement_reflns_used 4972
_cell_measurement_temperature 293(2)
_cell_measurement_theta_max 25.0
_cell_measurement_theta_min 2.1
_cell_volume 1434.0(2)
_computing_cell_refinement 'SAINT (Bruker, 2007)'
_computing_data_collection 'APEX2 (Bruker, 2007)'
_computing_data_reduction 'SAINT (Bruker, 2007)'
_computing_molecular_graphics 'SHELXTL (Sheldrick, 2008)'
_computing_publication_material 'SHELXTL (Sheldrick, 2008)'
_computing_structure_refinement 'SHELXTL (Sheldrick, 2008)'
_computing_structure_solution 'SHELXTL (Sheldrick, 2008)'
_diffrn_ambient_temperature 293(2)
_diffrn_measured_fraction_theta_full 0.981
_diffrn_measured_fraction_theta_max 0.981
_diffrn_measurement_device_type 'Bruker APEXII CCD'
_diffrn_measurement_method '\f and \w scans'
_diffrn_radiation_monochromator graphite
_diffrn_radiation_source 'fine-focus sealed tube'
_diffrn_radiation_type MoK\a
_diffrn_radiation_wavelength 0.71073
_diffrn_reflns_av_R_equivalents 0.0714
_diffrn_reflns_av_sigmaI/netI 0.0529
_diffrn_reflns_limit_h_max 11
_diffrn_reflns_limit_h_min -11
_diffrn_reflns_limit_k_max 12
_diffrn_reflns_limit_k_min -10
_diffrn_reflns_limit_l_max 18
_diffrn_reflns_limit_l_min -16
_diffrn_reflns_number 7189
_diffrn_reflns_theta_full 25.02
_diffrn_reflns_theta_max 25.02
_diffrn_reflns_theta_min 2.14
_diffrn_standards_number 0
_exptl_absorpt_coefficient_mu 1.665
_exptl_absorpt_correction_T_max 0.8783
_exptl_absorpt_correction_T_min 0.7537
_exptl_absorpt_correction_type multi-scan
_exptl_absorpt_process_details '(SADABS; Bruker, 2001)'
_exptl_crystal_colour colorless
_exptl_crystal_density_diffrn 1.769
_exptl_crystal_density_method 'not measured'
_exptl_crystal_description block
_exptl_crystal_F_000 762
_exptl_crystal_size_max 0.18
_exptl_crystal_size_mid 0.14
_exptl_crystal_size_min 0.08
_refine_diff_density_max 1.262
_refine_diff_density_min -1.231
_refine_ls_extinction_method none
_refine_ls_goodness_of_fit_ref 1.035
_refine_ls_hydrogen_treatment constr
_refine_ls_matrix_type full
_refine_ls_number_parameters 416
_refine_ls_number_reflns 4972
_refine_ls_number_restraints 0
_refine_ls_restrained_S_all 1.035
_refine_ls_R_factor_all 0.0348
_refine_ls_R_factor_gt 0.0331
_refine_ls_shift/su_max 0.002
_refine_ls_shift/su_mean 0.000
_refine_ls_structure_factor_coef Fsqd
_refine_ls_weighting_details 'calc w=1/[\s^2^(Fo^2^)+(0.0565P)^2^+0.0000P] where P=(Fo^2^+2Fc^2^)/3'
_refine_ls_weighting_scheme calc
_refine_ls_wR_factor_gt 0.0851
_refine_ls_wR_factor_ref 0.0864
_reflns_number_gt 4669
_reflns_number_total 4972
_reflns_threshold_expression I>2sigma(I)
_cod_data_source_file xu5485.cif
_cod_data_source_block I
_cod_original_cell_volume 1433.98(19)
_cod_database_code 2234841
_cod_database_fobs_code 2234841

loop_
_symmetry_equiv_pos_as_xyz
'x, y, z'
'-x, -y, -z'

loop_
_atom_site_type_symbol
_atom_site_label
_atom_site_fract_x
_atom_site_fract_y
_atom_site_fract_z
_atom_site_U_iso_or_equiv
_atom_site_adp_type
_atom_site_calc_flag
_atom_site_refinement_flags
_atom_site_occupancy
_atom_site_symmetry_multiplicity
Ce Ce1 0.731679(19) 0.960889(17) 0.503370(11) 0.01875(9) Uani d . 1 1
C C7 0.5111(4) 1.0993(4) 0.3253(2) 0.0249(7) Uani d . 1 1
C C3 0.5318(4) 1.1620(4) 0.2339(2) 0.0259(7) Uani d . 1 1
C C2 0.4389(4) 1.1697(4) 0.1751(2) 0.0288(8) Uani d . 1 1
H H2 0.3671 1.1309 0.1903 0.035 Uiso calc R 1 1
C C1 0.4534(4) 1.2359(4) 0.0934(2) 0.0299(8) Uani d . 1 1
C C6 0.5503(5) 1.3043(4) 0.0741(2) 0.0353(9) Uani d . 1 1
H H6 0.5531 1.3560 0.0215 0.042 Uiso calc R 1 1
C C5 0.6427(5) 1.2962(4) 0.1326(2) 0.0323(8) Uani d . 1 1
C C4 0.6388(4) 1.2197(4) 0.2109(2) 0.0299(8) Uani d . 1 1
H H4 0.7079 1.2070 0.2481 0.036 Uiso calc R 1 1
C C9 0.3250(5) 1.1435(5) 0.0155(3) 0.0385(9) Uani d . 1 1
C C10 0.2671(5) 1.1588(4) -0.0677(2) 0.0364(9) Uani d . 1 1
C C14 0.1640(6) 1.1015(5) -0.0707(3) 0.0480(11) Uani d . 1 1
H H14 0.1281 1.0590 -0.0213 0.058 Uiso calc R 1 1
C C13 0.1153(6) 1.1087(6) -0.1486(3) 0.0575(13) Uani d . 1 1
H H13 0.0458 1.0705 -0.1502 0.069 Uiso calc R 1 1
C C12 0.2624(7) 1.2209(6) -0.2179(3) 0.0562(13) Uani d . 1 1
H H12 0.2969 1.2615 -0.2687 0.067 Uiso calc R 1 1
C C11 0.3175(6) 1.2199(5) -0.1436(3) 0.0496(11) Uani d . 1 1
H H11 0.3869 1.2593 -0.1445 0.059 Uiso calc R 1 1
C C8 0.7431(5) 1.3750(5) 0.1128(3) 0.0398(10) Uani d . 1 1
C C21 1.1064(4) 0.7882(3) 0.5569(2) 0.0212(7) Uani d . 1 1
C C17 1.2354(4) 0.6476(3) 0.5727(2) 0.0210(7) Uani d . 1 1
C C16 1.3614(4) 0.6391(4) 0.6063(2) 0.0254(7) Uani d . 1 1
H H16 1.3649 0.7207 0.6183 0.031 Uiso calc R 1 1
C C15 1.4816(4) 0.5108(4) 0.6220(2) 0.0267(7) Uani d . 1 1
C C20 1.4817(4) 0.3891(4) 0.6011(2) 0.0267(8) Uani d . 1 1
H H20 1.5633 0.3028 0.6113 0.032 Uiso calc R 1 1
C C19 1.3580(4) 0.3973(4) 0.5645(2) 0.0230(7) Uani d . 1 1
C C18 1.2335(4) 0.5254(3) 0.5521(2) 0.0223(7) Uani d . 1 1
H H18 1.1491 0.5296 0.5301 0.027 Uiso calc R 1 1
C C23 1.6591(5) 0.4429(4) 0.7281(3) 0.0389(9) Uani d . 1 1
C C24 1.7777(4) 0.4767(4) 0.7573(3) 0.0337(9) Uani d . 1 1
C C28 1.8537(5) 0.5516(5) 0.7061(3) 0.0429(10) Uani d . 1 1
H H28 1.8401 0.5784 0.6487 0.052 Uiso calc R 1 1
C C27 1.9499(5) 0.5854(5) 0.7425(3) 0.0487(12) Uani d . 1 1
H H27 1.9997 0.6369 0.7083 0.058 Uiso calc R 1 1
C C26 1.9051(5) 0.4746(5) 0.8713(3) 0.0410(10) Uani d . 1 1
H H26 1.9236 0.4468 0.9280 0.049 Uiso calc R 1 1
C C25 1.8059(5) 0.4367(5) 0.8415(3) 0.0388(10) Uani d . 1 1
H H25 1.7583 0.3848 0.8773 0.047 Uiso calc R 1 1
C C22 1.3639(4) 0.2695(4) 0.5316(2) 0.0266(7) Uani d . 1 1
N N1 0.3669(4) 1.2433(4) 0.0286(2) 0.0359(8) Uani d . 1 1
H H2A 0.4223 1.2574 -0.0215 0.043 Uiso d R 1 1
N N2 0.1632(5) 1.1672(5) -0.2205(3) 0.0572(11) Uani d . 1 1
N N3 1.6082(4) 0.5117(3) 0.6555(2) 0.0326(7) Uani d . 1 1
H H3A 1.6550 0.5606 0.6263 0.039 Uiso calc R 1 1
N N4 1.9759(4) 0.5488(4) 0.8236(2) 0.0443(9) Uani d . 1 1
O O1 0.3837(3) 1.0938(3) 0.35242(16) 0.0368(6) Uani d . 1 1
O O2 0.6201(3) 1.0635(3) 0.36808(16) 0.0342(6) Uani d . 1 1
O O3 0.8519(5) 1.3290(5) 0.1605(3) 0.0757(13) Uani d . 1 1
H H3 0.8914 1.3846 0.1553 0.114 Uiso calc R 1 1
O O4 0.7212(4) 1.4718(4) 0.0589(2) 0.0537(9) Uani d . 1 1
O O5 0.3353(5) 1.0419(4) 0.0661(2) 0.0589(10) Uani d . 1 1
O O6 0.9822(3) 0.7910(2) 0.54280(17) 0.0303(6) Uani d . 1 1
O O7 1.1291(3) 0.8947(2) 0.56132(17) 0.0300(6) Uani d . 1 1
O O8 1.4778(3) 0.1545(3) 0.53961(18) 0.0381(6) Uani d . 1 1
O O9 1.2553(4) 0.2827(3) 0.4946(3) 0.0585(10) Uani d . 1 1
O O10 1.6089(5) 0.3622(5) 0.7707(2) 0.0748(13) Uani d . 1 1
O O1W 0.9238(4) 0.8370(3) 0.37514(18) 0.0537(8) Uani d . 1 1
H H1WB 0.8907 0.7774 0.3687 0.064 Uiso d R 1 1
H H1WA 0.9094 0.8880 0.3282 0.064 Uiso d R 1 1
O O2W 0.7983(3) 1.0672(3) 0.61536(17) 0.0369(6) Uani d . 1 1
H H2WB 0.8768 1.0855 0.5974 0.044 Uiso d R 1 1
H H2WA 0.8080 1.0189 0.6634 0.044 Uiso d R 1 1
O O3W 0.7921(9) 0.0666(7) 0.7882(3) 0.141(3) Uani d . 1 1
H H3WA 0.7410 0.1497 0.7680 0.169 Uiso d R 1 1
H H3WB 0.7469 0.0249 0.8251 0.169 Uiso d R 1 1

loop_
_atom_site_aniso_label
_atom_site_aniso_U_11
_atom_site_aniso_U_22
_atom_site_aniso_U_33
_atom_site_aniso_U_12
_atom_site_aniso_U_13
_atom_site_aniso_U_23
Ce1 0.01952(13) 0.01527(12) 0.02393(13) -0.00835(9) -0.00774(8) 0.00066(8)
C7 0.0299(19) 0.0230(18) 0.0252(17) -0.0131(15) -0.0082(14) 0.0005(14)
C3 0.0283(19) 0.0244(18) 0.0276(18) -0.0127(15) -0.0074(14) 0.0006(14)
C2 0.032(2) 0.032(2) 0.0277(18) -0.0182(17) -0.0085(15) 0.0009(15)
C1 0.036(2) 0.032(2) 0.0289(18) -0.0183(17) -0.0137(16) 0.0009(15)
C6 0.044(2) 0.040(2) 0.0303(19) -0.026(2) -0.0115(17) 0.0070(17)
C5 0.038(2) 0.037(2) 0.0312(19) -0.0241(18) -0.0091(16) 0.0024(16)
C4 0.034(2) 0.032(2) 0.0304(19) -0.0181(17) -0.0119(16) 0.0007(15)
C9 0.047(2) 0.044(2) 0.036(2) -0.028(2) -0.0153(18) 0.0044(19)
C10 0.046(2) 0.038(2) 0.032(2) -0.0217(19) -0.0141(17) 0.0011(17)
C14 0.058(3) 0.059(3) 0.042(2) -0.035(3) -0.018(2) 0.000(2)
C13 0.062(3) 0.064(3) 0.058(3) -0.027(3) -0.026(3) -0.016(3)
C12 0.070(3) 0.068(3) 0.032(2) -0.027(3) -0.016(2) -0.001(2)
C11 0.062(3) 0.056(3) 0.040(2) -0.034(3) -0.012(2) 0.001(2)
C8 0.051(3) 0.051(3) 0.035(2) -0.037(2) -0.0121(19) 0.0044(19)
C21 0.0236(17) 0.0231(17) 0.0196(16) -0.0112(14) -0.0054(13) -0.0020(13)
C17 0.0207(17) 0.0190(17) 0.0262(17) -0.0101(14) -0.0072(13) 0.0006(13)
C16 0.0284(19) 0.0244(18) 0.0305(18) -0.0159(15) -0.0086(14) -0.0013(14)
C15 0.0250(18) 0.0271(19) 0.0315(18) -0.0121(15) -0.0116(15) 0.0016(15)
C20 0.0250(18) 0.0212(18) 0.0341(19) -0.0086(15) -0.0094(15) 0.0008(14)
C19 0.0227(17) 0.0216(17) 0.0273(17) -0.0114(14) -0.0059(14) 0.0006(14)
C18 0.0204(17) 0.0209(17) 0.0302(18) -0.0115(14) -0.0069(14) -0.0018(14)
C23 0.040(2) 0.040(2) 0.046(2) -0.023(2) -0.0188(19) 0.0057(19)
C24 0.029(2) 0.034(2) 0.042(2) -0.0148(17) -0.0149(17) 0.0018(17)
C28 0.043(2) 0.060(3) 0.037(2) -0.030(2) -0.0140(18) 0.006(2)
C27 0.046(3) 0.071(3) 0.046(2) -0.041(3) -0.015(2) 0.008(2)
C26 0.039(2) 0.053(3) 0.036(2) -0.023(2) -0.0123(18) 0.0020(19)
C25 0.038(2) 0.045(2) 0.041(2) -0.024(2) -0.0171(18) 0.0103(19)
C22 0.0270(19) 0.0203(18) 0.0343(19) -0.0124(15) -0.0035(15) -0.0009(14)
N1 0.049(2) 0.045(2) 0.0279(16) -0.0308(17) -0.0168(15) 0.0070(14)
N2 0.068(3) 0.060(3) 0.042(2) -0.014(2) -0.026(2) -0.0129(19)
N3 0.0294(17) 0.0320(17) 0.0443(18) -0.0168(14) -0.0195(14) 0.0048(14)
N4 0.043(2) 0.064(2) 0.0414(19) -0.035(2) -0.0151(16) 0.0026(17)
O1 0.0304(15) 0.0464(17) 0.0334(14) -0.0189(13) -0.0077(11) 0.0105(12)
O2 0.0380(15) 0.0454(16) 0.0303(13) -0.0250(13) -0.0175(12) 0.0055(12)
O3 0.088(3) 0.102(3) 0.083(3) -0.080(3) -0.057(2) 0.047(2)
O4 0.074(2) 0.061(2) 0.0481(18) -0.0527(19) -0.0203(16) 0.0207(16)
O5 0.099(3) 0.059(2) 0.0472(18) -0.057(2) -0.0355(19) 0.0185(16)
O6 0.0256(13) 0.0224(13) 0.0483(15) -0.0106(11) -0.0172(12) -0.0009(11)
O7 0.0316(14) 0.0194(12) 0.0454(15) -0.0148(11) -0.0152(12) 0.0045(11)
O8 0.0426(17) 0.0220(14) 0.0433(16) -0.0051(12) -0.0116(13) -0.0035(11)
O9 0.051(2) 0.0288(16) 0.111(3) -0.0155(14) -0.041(2) -0.0168(17)
O10 0.089(3) 0.099(3) 0.076(2) -0.076(3) -0.051(2) 0.042(2)
O1W 0.069(2) 0.0480(19) 0.0349(16) -0.0105(17) -0.0130(15) -0.0133(14)
O2W 0.0388(16) 0.0416(16) 0.0379(15) -0.0226(13) -0.0083(12) -0.0033(12)
O3W 0.230(8) 0.154(6) 0.076(3) -0.129(6) -0.007(4) 0.011(4)

loop_
_atom_type_symbol
_atom_type_description
_atom_type_scat_dispersion_real
_atom_type_scat_dispersion_imag
_atom_type_scat_source
C C 0.0033 0.0016 'International Tables Vol C Tables 4.2.6.8 and 6.1.1.4'
H H 0.0000 0.0000 'International Tables Vol C Tables 4.2.6.8 and 6.1.1.4'
N N 0.0061 0.0033 'International Tables Vol C Tables 4.2.6.8 and 6.1.1.4'
O O 0.0106 0.0060 'International Tables Vol C Tables 4.2.6.8 and 6.1.1.4'
Ce Ce -0.2486 2.6331 'International Tables Vol C Tables 4.2.6.8 and 6.1.1.4'

loop_
_geom_angle_atom_site_label_1
_geom_angle_atom_site_label_2
_geom_angle_atom_site_label_3
_geom_angle_site_symmetry_1
_geom_angle_site_symmetry_3
_geom_angle
O6 Ce1 O1 . 2_676 87.00(9)
O6 Ce1 O8 . 1_465 150.29(9)
O1 Ce1 O8 2_676 1_465 71.37(9)
O6 Ce1 O7 . 2_776 85.08(8)
O1 Ce1 O7 2_676 2_776 137.06(9)
O8 Ce1 O7 1_465 2_776 96.89(9)
O6 Ce1 O2 . . 136.56(9)
O1 Ce1 O2 2_676 . 131.89(9)
O8 Ce1 O2 1_465 . 72.04(9)
O7 Ce1 O2 2_776 . 77.34(8)
O6 Ce1 O9 . 2_766 71.67(9)
O1 Ce1 O9 2_676 2_766 72.84(12)
O8 Ce1 O9 1_465 2_766 118.35(10)
O7 Ce1 O9 2_776 2_766 141.86(11)
O2 Ce1 O9 . 2_766 98.94(10)
O6 Ce1 O1W . . 66.88(9)
O1 Ce1 O1W 2_676 . 140.12(10)
O8 Ce1 O1W 1_465 . 141.96(9)
O7 Ce1 O1W 2_776 . 72.58(10)
O2 Ce1 O1W . . 70.00(10)
O9 Ce1 O1W 2_766 . 70.61(12)
O6 Ce1 O2W . . 72.59(9)
O1 Ce1 O2W 2_676 . 70.31(9)
O8 Ce1 O2W 1_465 . 80.89(9)
O7 Ce1 O2W 2_776 . 67.04(9)
O2 Ce1 O2W . . 131.79(9)
O9 Ce1 O2W 2_766 . 129.14(10)
O1W Ce1 O2W . . 124.10(10)
O1 C7 O2 . . 125.7(3)
O1 C7 C3 . . 116.8(3)
O2 C7 C3 . . 117.4(3)
C4 C3 C2 . . 119.9(3)
C4 C3 C7 . . 119.1(3)
C2 C3 C7 . . 120.8(3)
C3 C2 C1 . . 119.7(3)
C3 C2 H2 . . 120.1
C1 C2 H2 . . 120.1
C6 C1 C2 . . 119.6(3)
C6 C1 N1 . . 117.3(3)
C2 C1 N1 . . 123.1(3)
C5 C6 C1 . . 120.2(4)
C5 C6 H6 . . 119.9
C1 C6 H6 . . 119.9
C6 C5 C4 . . 120.1(3)
C6 C5 C8 . . 120.1(3)
C4 C5 C8 . . 119.8(3)
C5 C4 C3 . . 119.9(3)
C5 C4 H4 . . 120.0
C3 C4 H4 . . 120.0
O5 C9 N1 . . 124.0(4)
O5 C9 C10 . . 119.6(4)
N1 C9 C10 . . 116.4(3)
C11 C10 C14 . . 118.0(4)
C11 C10 C9 . . 123.6(4)
C14 C10 C9 . . 118.3(4)
C13 C14 C10 . . 118.9(5)
C13 C14 H14 . . 120.5
C10 C14 H14 . . 120.5
N2 C13 C14 . . 122.8(5)
N2 C13 H13 . . 118.6
C14 C13 H13 . . 118.6
N2 C12 C11 . . 123.5(5)
N2 C12 H12 . . 118.3
C11 C12 H12 . . 118.3
C12 C11 C10 . . 118.5(5)
C12 C11 H11 . . 120.8
C10 C11 H11 . . 120.8
O4 C8 O3 . . 124.6(4)
O4 C8 C5 . . 122.7(4)
O3 C8 C5 . . 112.8(4)
O6 C21 O7 . . 124.9(3)
O6 C21 C17 . . 117.5(3)
O7 C21 C17 . . 117.6(3)
C16 C17 C18 . . 119.4(3)
C16 C17 C21 . . 119.3(3)
C18 C17 C21 . . 121.3(3)
C15 C16 C17 . . 120.6(3)
C15 C16 H16 . . 119.7
C17 C16 H16 . . 119.7
C16 C15 C20 . . 120.5(3)
C16 C15 N3 . . 117.0(3)
C20 C15 N3 . . 122.4(3)
C15 C20 C19 . . 119.2(3)
C15 C20 H20 . . 120.4
C19 C20 H20 . . 120.4
C18 C19 C20 . . 120.4(3)
C18 C19 C22 . . 119.1(3)
C20 C19 C22 . . 120.3(3)
C19 C18 C17 . . 119.8(3)
C19 C18 H18 . . 120.1
C17 C18 H18 . . 120.1
O10 C23 N3 . . 122.6(4)
O10 C23 C24 . . 121.9(4)
N3 C23 C24 . . 115.5(3)
C25 C24 C28 . . 118.2(4)
C25 C24 C23 . . 117.8(4)
C28 C24 C23 . . 123.9(3)
C27 C28 C24 . . 118.2(4)
C27 C28 H28 . . 120.9
C24 C28 H28 . . 120.9
N4 C27 C28 . . 123.8(4)
N4 C27 H27 . . 118.1
C28 C27 H27 . . 118.1
N4 C26 C25 . . 123.4(4)
N4 C26 H26 . . 118.3
C25 C26 H26 . . 118.3
C26 C25 C24 . . 119.0(4)
C26 C25 H25 . . 120.5
C24 C25 H25 . . 120.5
O9 C22 O8 . . 121.8(3)
O9 C22 C19 . . 118.4(3)
O8 C22 C19 . . 119.8(3)
C9 N1 C1 . . 125.9(3)
C9 N1 H2A . . 105.5
C1 N1 H2A . . 105.1
C13 N2 C12 . . 118.3(4)
C23 N3 C15 . . 125.0(3)
C23 N3 H3A . . 117.5
C15 N3 H3A . . 117.5
C26 N4 C27 . . 117.4(4)
C7 O1 Ce1 . 2_676 131.8(2)
C7 O2 Ce1 . . 149.8(2)
C8 O3 H3 . . 109.5
C21 O6 Ce1 . . 139.3(2)
C21 O7 Ce1 . 2_776 147.2(2)
C22 O8 Ce1 . 1_645 159.1(3)
C22 O9 Ce1 . 2_766 106.3(2)
Ce1 O1W H1WB . . 101.1
Ce1 O1W H1WA . . 112.4
H1WB O1W H1WA . . 101.8
Ce1 O2W H2WB . . 113.4
Ce1 O2W H2WA . . 113.3
H2WB O2W H2WA . . 110.7
H3WA O3W H3WB . . 120.4

loop_
_geom_bond_atom_site_label_1
_geom_bond_atom_site_label_2
_geom_bond_site_symmetry_2
_geom_bond_distance
Ce1 O1 2_676 2.446(2)
Ce1 O2 . 2.477(2)
Ce1 O6 . 2.442(2)
Ce1 O7 2_776 2.452(2)
Ce1 O8 1_465 2.447(3)
Ce1 O9 2_766 2.530(3)
Ce1 O1W . 2.552(3)
Ce1 O2W . 2.553(3)
C7 O1 . 1.248(4)
C7 O2 . 1.252(4)
C7 C3 . 1.517(5)
C3 C4 . 1.385(5)
C3 C2 . 1.386(5)
C2 C1 . 1.392(5)
C2 H2 . 0.9300
C1 C6 . 1.385(5)
C1 N1 . 1.419(4)
C6 C5 . 1.377(5)
C6 H6 . 0.9300
C5 C4 . 1.383(5)
C5 C8 . 1.501(5)
C4 H4 . 0.9300
C9 O5 . 1.224(5)
C9 N1 . 1.344(5)
C9 C10 . 1.492(5)
C10 C11 . 1.386(6)
C10 C14 . 1.387(6)
C14 C13 . 1.386(6)
C14 H14 . 0.9300
C13 N2 . 1.316(7)
C13 H13 . 0.9300
C12 N2 . 1.322(7)
C12 C11 . 1.381(6)
C12 H12 . 0.9300
C11 H11 . 0.9300
C8 O4 . 1.205(5)
C8 O3 . 1.291(5)
C21 O6 . 1.252(4)
C21 O7 . 1.256(4)
C21 C17 . 1.496(5)
C17 C16 . 1.385(5)
C17 C18 . 1.393(5)
C16 C15 . 1.379(5)
C16 H16 . 0.9300
C15 C20 . 1.381(5)
C15 N3 . 1.431(4)
C20 C19 . 1.394(5)
C20 H20 . 0.9300
C19 C18 . 1.387(5)
C19 C22 . 1.498(5)
C18 H18 . 0.9300
C23 O10 . 1.220(5)
C23 N3 . 1.326(5)
C23 C24 . 1.508(5)
C24 C25 . 1.382(5)
C24 C28 . 1.384(6)
C28 C27 . 1.374(6)
C28 H28 . 0.9300
C27 N4 . 1.326(6)
C27 H27 . 0.9300
C26 N4 . 1.324(6)
C26 C25 . 1.369(6)
C26 H26 . 0.9300
C25 H25 . 0.9300
C22 O9 . 1.247(4)
C22 O8 . 1.248(4)
N1 H2A . 0.8998
N3 H3A . 0.8600
O1 Ce1 2_676 2.446(2)
O3 H3 . 0.8200
O7 Ce1 2_776 2.452(2)
O8 Ce1 1_645 2.447(3)
O9 Ce1 2_766 2.530(3)
O1W H1WB . 0.8499
O1W H1WA . 0.8495
O2W H2WB . 0.8506
O2W H2WA . 0.8495
O3W H3WA . 0.8496
O3W H3WB . 0.8500

loop_
_geom_hbond_atom_site_label_D
_geom_hbond_atom_site_label_H
_geom_hbond_atom_site_label_A
_geom_hbond_site_symmetry_A
_geom_hbond_distance_DH
_geom_hbond_distance_HA
_geom_hbond_distance_DA
_geom_hbond_angle_DHA
O1W H1WA N2 2_675 0.85 2.21 2.756(5) 122.1
O2W H2WB O1W 2_776 0.85 2.53 3.297(5) 150.4
O2W H2WA O3W 1_565 0.85 2.07 2.728(6) 133.3
O3W H3WA O10 1_455 0.85 2.06 2.856(8) 156.8
O3W H3WB O5 2_666 0.85 1.92 2.742(6) 161.0
O3 H3 N4 2_876 0.82 1.81 2.583(5) 155.6

loop_
_geom_torsion_atom_site_label_1
_geom_torsion_atom_site_label_2
_geom_torsion_atom_site_label_3
_geom_torsion_atom_site_label_4
_geom_torsion_site_symmetry_1
_geom_torsion_site_symmetry_4
_geom_torsion
O1 C7 C3 C4 . . 155.7(4)
O2 C7 C3 C4 . . -21.2(5)
O1 C7 C3 C2 . . -20.4(5)
O2 C7 C3 C2 . . 162.7(3)
C4 C3 C2 C1 . . -0.2(6)
C7 C3 C2 C1 . . 175.9(3)
C3 C2 C1 C6 . . -5.8(6)
C3 C2 C1 N1 . . 177.5(4)
C2 C1 C6 C5 . . 6.0(6)
N1 C1 C6 C5 . . -177.1(4)
C1 C6 C5 C4 . . -0.1(6)
C1 C6 C5 C8 . . -177.7(4)
C6 C5 C4 C3 . . -5.9(6)
C8 C5 C4 C3 . . 171.6(4)
C2 C3 C4 C5 . . 6.0(6)
C7 C3 C4 C5 . . -170.1(3)
O5 C9 C10 C11 . . -147.1(5)
N1 C9 C10 C11 . . 31.2(7)
O5 C9 C10 C14 . . 29.0(7)
N1 C9 C10 C14 . . -152.7(4)
C11 C10 C14 C13 . . -0.4(7)
C9 C10 C14 C13 . . -176.8(5)
C10 C14 C13 N2 . . 0.3(8)
N2 C12 C11 C10 . . 0.3(8)
C14 C10 C11 C12 . . 0.2(7)
C9 C10 C11 C12 . . 176.3(5)
C6 C5 C8 O4 . . 18.6(7)
C4 C5 C8 O4 . . -158.9(4)
C6 C5 C8 O3 . . -162.3(4)
C4 C5 C8 O3 . . 20.1(6)
O6 C21 C17 C16 . . -166.5(3)
O7 C21 C17 C16 . . 11.6(5)
O6 C21 C17 C18 . . 15.4(5)
O7 C21 C17 C18 . . -166.6(3)
C18 C17 C16 C15 . . -2.2(5)
C21 C17 C16 C15 . . 179.6(3)
C17 C16 C15 C20 . . 2.8(5)
C17 C16 C15 N3 . . 179.1(3)
C16 C15 C20 C19 . . -0.5(5)
N3 C15 C20 C19 . . -176.6(3)
C15 C20 C19 C18 . . -2.4(5)
C15 C20 C19 C22 . . 172.8(3)
C20 C19 C18 C17 . . 3.0(5)
C22 C19 C18 C17 . . -172.2(3)
C16 C17 C18 C19 . . -0.7(5)
C21 C17 C18 C19 . . 177.5(3)
O10 C23 C24 C25 . . -12.8(7)
N3 C23 C24 C25 . . 164.2(4)
O10 C23 C24 C28 . . 170.6(5)
N3 C23 C24 C28 . . -12.3(6)
C25 C24 C28 C27 . . -1.7(7)
C23 C24 C28 C27 . . 174.8(4)
C24 C28 C27 N4 . . 0.9(8)
N4 C26 C25 C24 . . 0.3(7)
C28 C24 C25 C26 . . 1.2(6)
C23 C24 C25 C26 . . -175.5(4)
C18 C19 C22 O9 . . -0.5(5)
C20 C19 C22 O9 . . -175.7(4)
C18 C19 C22 O8 . . 177.5(3)
C20 C19 C22 O8 . . 2.3(5)
O5 C9 N1 C1 . . 11.9(7)
C10 C9 N1 C1 . . -166.3(4)
C6 C1 N1 C9 . . 148.1(4)
C2 C1 N1 C9 . . -35.2(6)
C14 C13 N2 C12 . . 0.2(8)
C11 C12 N2 C13 . . -0.5(8)
O10 C23 N3 C15 . . 5.8(7)
C24 C23 N3 C15 . . -171.2(3)
C16 C15 N3 C23 . . 123.6(4)
C20 C15 N3 C23 . . -60.1(5)
C25 C26 N4 C27 . . -1.1(7)
C28 C27 N4 C26 . . 0.5(8)
O2 C7 O1 Ce1 . 2_676 7.2(6)
C3 C7 O1 Ce1 . 2_676 -169.5(2)
O1 C7 O2 Ce1 . . 4.2(8)
C3 C7 O2 Ce1 . . -179.1(3)
O6 Ce1 O2 C7 . . 134.9(5)
O1 Ce1 O2 C7 2_676 . -12.8(5)
O8 Ce1 O2 C7 1_465 . -54.9(5)
O7 Ce1 O2 C7 2_776 . -156.5(5)
O9 Ce1 O2 C7 2_766 . 62.2(5)
O1W Ce1 O2 C7 . . 127.6(5)
O2W Ce1 O2 C7 . . -114.0(5)
O7 C21 O6 Ce1 . . 7.3(6)
C17 C21 O6 Ce1 . . -174.9(2)
O1 Ce1 O6 C21 2_676 . -112.6(4)
O8 Ce1 O6 C21 1_465 . -70.1(4)
O7 Ce1 O6 C21 2_776 . 25.2(3)
O2 Ce1 O6 C21 . . 90.9(4)
O9 Ce1 O6 C21 2_766 . 174.5(4)
O1W Ce1 O6 C21 . . 98.3(4)
O2W Ce1 O6 C21 . . -42.3(3)
O6 C21 O7 Ce1 . 2_776 -112.8(4)
C17 C21 O7 Ce1 . 2_776 69.4(5)
O9 C22 O8 Ce1 . 1_645 85.9(8)
C19 C22 O8 Ce1 . 1_645 -92.0(8)
O8 C22 O9 Ce1 . 2_766 20.5(5)
C19 C22 O9 Ce1 . 2_766 -161.5(2)
